data_1504186
loop_
_publ_author_name
'Hanessian, Stephen'
'Boyer, Nicolas'
'Reddy, Gone Jayapal'
'Desch\^enes-Simard, Beno\^it'

_publ_section_title
;
 Total synthesis of oidiodendrolides and related norditerpene dilactones
 from a common precursor: metabolites CJ-14,445, LL-Z1271gamma,
 oidiolactones A, B, C, and D, and nagilactone F.
;
_journal_issue 20
_journal_name_full 'Organic letters'
_journal_page_first 4640
_journal_page_last 4643
_journal_paper_doi 10.1021/ol901896c
_journal_volume 11
_journal_year 2009
_chemical_absolute_configuration rmad
_chemical_compound_source 'Synthesized by the authors. See text'
_chemical_formula_moiety 'C16 H18 O5'
_chemical_formula_sum 'C16 H18 O5'
_chemical_formula_weight 290.30
_chemical_name_systematic
; 
 ? 
;
_space_group_IT_number 19
_symmetry_cell_setting orthorhombic
_symmetry_space_group_name_Hall 'P 2ac 2ab'
_symmetry_space_group_name_H-M 'P 21 21 21'
_atom_sites_solution_hydrogens geom
_atom_sites_solution_primary direct
_atom_sites_solution_secondary difmap
_audit_creation_method SHELXL-97
_cell_angle_alpha 90
_cell_angle_beta 90
_cell_angle_gamma 90
_cell_formula_units_Z 4
_cell_length_a 7.8053(4)
_cell_length_b 9.4883(5)
_cell_length_c 18.9039(9)
_cell_measurement_reflns_used 4153
_cell_measurement_temperature 150
_cell_measurement_theta_max 71.97
_cell_measurement_theta_min 4.68
_cell_volume 1400.00(12)
_computing_cell_refinement 'SAINT V7.34A(Bruker AXS, 2007)'
_computing_data_collection 'APEX2  (Bruker AXS, 2008)'
_computing_data_reduction 'SAINT V7.34A(Bruker AXS, 2007)'
_computing_molecular_graphics 'SHELXTL v6.12 (Bruker AXS, 2001)'
_computing_publication_material 'UdMX (Maris, 2004)'
_computing_structure_refinement 'SHELXL97 (Sheldrick, 2008)'
_computing_structure_solution 'SHELXS97 (Sheldrick, 2008)'
_diffrn_ambient_temperature 150
_diffrn_detector_area_resol_mean 5.5
_diffrn_measured_fraction_theta_full 0.998
_diffrn_measured_fraction_theta_max 0.998
_diffrn_measurement_device_type 'Bruker Smart 6000'
_diffrn_measurement_method \w
_diffrn_radiation_monochromator 'Montel 200 optics'
_diffrn_radiation_source 'Rotating Anode'
_diffrn_radiation_type CuK\a
_diffrn_radiation_wavelength 1.54178
_diffrn_reflns_av_R_equivalents 0.054
_diffrn_reflns_av_sigmaI/netI 0.0347
_diffrn_reflns_limit_h_max 9
_diffrn_reflns_limit_h_min -9
_diffrn_reflns_limit_k_max 11
_diffrn_reflns_limit_k_min -11
_diffrn_reflns_limit_l_max 22
_diffrn_reflns_limit_l_min -23
_diffrn_reflns_number 18805
_diffrn_reflns_theta_full 72.61
_diffrn_reflns_theta_max 72.61
_diffrn_reflns_theta_min 4.68
_exptl_absorpt_coefficient_mu 0.849
_exptl_absorpt_correction_T_max 0.9584
_exptl_absorpt_correction_T_min 0.8667
_exptl_absorpt_correction_type multi-scan
_exptl_absorpt_process_details 'Sadabs (Sheldrick, 2007)'
_exptl_crystal_colour Colorless
_exptl_crystal_density_diffrn 1.377
_exptl_crystal_density_method 'not measured'
_exptl_crystal_description plate
_exptl_crystal_F_000 616
_exptl_crystal_size_max 0.09
_exptl_crystal_size_mid 0.07
_exptl_crystal_size_min 0.05
_refine_diff_density_max 0.201
_refine_diff_density_min -0.175
_refine_diff_density_rms 0.040
_refine_ls_abs_structure_details 'Flack H D (1983), 1140 Friedel Pairs'
_refine_ls_abs_structure_Flack 0.0(2)
_refine_ls_extinction_coef 0.0028(4)
_refine_ls_extinction_expression Fc^*^=kFc[1+0.001xFc^2^\l^3^/sin(2\q)]^-1/4^
_refine_ls_extinction_method SHELXL
_refine_ls_goodness_of_fit_ref 1.037
_refine_ls_hydrogen_treatment constr
_refine_ls_matrix_type full
_refine_ls_number_parameters 194
_refine_ls_number_reflns 2766
_refine_ls_number_restraints 0
_refine_ls_restrained_S_all 1.037
_refine_ls_R_factor_all 0.0496
_refine_ls_R_factor_gt 0.0417
_refine_ls_shift/su_max 0.000
_refine_ls_shift/su_mean 0.000
_refine_ls_structure_factor_coef Fsqd
_refine_ls_weighting_details 'calc w=1/[\s^2^(Fo^2^)+(0.0538P)^2^+0.3192P] where P=(Fo^2^+2Fc^2^)/3'
_refine_ls_weighting_scheme calc
_refine_ls_wR_factor_gt 0.1019
_refine_ls_wR_factor_ref 0.1066
_reflns_number_gt 2409
_reflns_number_total 2766
_reflns_threshold_expression I>2\s(I)
_cod_data_source_file ol901896c_si_003.cif
_cod_data_source_block bent16
_cod_depositor_comments
;
The following automatic conversions were performed:

'_symmetry_cell_setting' value 'Orthorhombic' changed to
'orthorhombic' according to
/home/saulius/struct/CIF-dictionaries/cif_core.dic dictionary named
'cif_core.dic' version 2.4.2 from 2011-04-26.

'_geom_bond_publ_flag'
value 'Y' changed to 'y' according to
/home/saulius/struct/CIF-dictionaries/cif_core.dic dictionary named
'cif_core.dic' version 2.4.2 from 2011-04-26 (24
times).

'_geom_angle_publ_flag' value 'Y' changed to 'y' according
to /home/saulius/struct/CIF-dictionaries/cif_core.dic dictionary
named 'cif_core.dic' version 2.4.2 from 2011-04-26 (40
times).

'_geom_torsion_publ_flag' value 'Y' changed to 'y' according
to /home/saulius/struct/CIF-dictionaries/cif_core.dic dictionary
named 'cif_core.dic' version 2.4.2 from 2011-04-26 (60 times).

Automatic conversion script
Id: cif_fix_values 1715 2011-07-08 13:25:40Z adriana 
;
_cod_original_sg_symbol_H-M P212121
_cod_database_code 1504186

loop_
_symmetry_equiv_pos_as_xyz
'x, y, z'
'-x+1/2, -y, z+1/2'
'-x, y+1/2, -z+1/2'
'x+1/2, -y+1/2, -z'

loop_
_atom_site_label
_atom_site_type_symbol
_atom_site_fract_x
_atom_site_fract_y
_atom_site_fract_z
_atom_site_U_iso_or_equiv
_atom_site_adp_type
_atom_site_occupancy
_atom_site_symmetry_multiplicity
_atom_site_calc_flag
_atom_site_refinement_flags
O1 O -0.0744(2) 0.3116(2) 0.61437(9) 0.0534(5) Uani 1 1 d .
O2 O -0.02343(18) 0.2005(2) 0.71706(9) 0.0469(5) Uani 1 1 d .
O3 O 0.76920(19) 0.15694(18) 0.92018(7) 0.0380(4) Uani 1 1 d .
O4 O 0.49404(19) 0.16221(18) 0.94346(7) 0.0388(4) Uani 1 1 d .
O5 O 0.3253(2) 0.36542(18) 0.93648(8) 0.0488(5) Uani 1 1 d .
H5 H 0.3156 0.3808 0.9801 0.073 Uiso 1 1 calc R
C1 C 0.0168(3) 0.2364(3) 0.64873(13) 0.0399(5) Uani 1 1 d .
C2 C 0.1379(4) 0.0262(3) 0.59085(15) 0.0626(8) Uani 1 1 d .
H2A H 0.0779 -0.0347 0.6246 0.094 Uiso 1 1 calc R
H2B H 0.2429 -0.0207 0.5748 0.094 Uiso 1 1 calc R
H2C H 0.0635 0.0446 0.5501 0.094 Uiso 1 1 calc R
C3 C 0.1842(3) 0.1667(2) 0.62701(11) 0.0363(5) Uani 1 1 d .
C4 C 0.2956(3) 0.2590(3) 0.57790(12) 0.0435(6) Uani 1 1 d .
H4A H 0.2770 0.2304 0.5281 0.052 Uiso 1 1 calc R
H4B H 0.2608 0.3589 0.5827 0.052 Uiso 1 1 calc R
C5 C 0.4834(3) 0.2444(3) 0.59604(12) 0.0516(7) Uani 1 1 d .
H5A H 0.5498 0.3069 0.5643 0.062 Uiso 1 1 calc R
H5B H 0.5191 0.1463 0.5860 0.062 Uiso 1 1 calc R
C6 C 0.5312(3) 0.2794(3) 0.67290(11) 0.0356(5) Uani 1 1 d .
H6A H 0.5746 0.3774 0.6750 0.043 Uiso 1 1 calc R
H6B H 0.6251 0.2162 0.6881 0.043 Uiso 1 1 calc R
C7 C 0.3803(2) 0.2642(2) 0.72475(10) 0.0265(4) Uani 1 1 d .
C8 C 0.2677(3) 0.1401(2) 0.69951(11) 0.0303(5) Uani 1 1 d .
H8 H 0.3392 0.0528 0.6970 0.036 Uiso 1 1 calc R
C9 C 0.1136(3) 0.1133(2) 0.74757(12) 0.0389(5) Uani 1 1 d .
H9 H 0.0800 0.0120 0.7434 0.047 Uiso 1 1 calc R
C10 C 0.1406(3) 0.1468(3) 0.82369(12) 0.0403(6) Uani 1 1 d .
H10 H 0.0485 0.1345 0.8560 0.048 Uiso 1 1 calc R
C11 C 0.2899(3) 0.1933(2) 0.84745(11) 0.0325(5) Uani 1 1 d .
C12 C 0.4321(2) 0.2293(2) 0.79992(10) 0.0266(4) Uani 1 1 d .
C13 C 0.5912(3) 0.2328(2) 0.82674(10) 0.0286(4) Uani 1 1 d .
H13 H 0.6830 0.2669 0.7986 0.034 Uiso 1 1 calc R
C14 C 0.6249(3) 0.1844(2) 0.89923(11) 0.0319(5) Uani 1 1 d .
C15 C 0.3253(3) 0.2205(3) 0.92431(12) 0.0389(5) Uani 1 1 d .
H15 H 0.2345 0.1750 0.9538 0.047 Uiso 1 1 calc R
C16 C 0.2830(3) 0.4068(2) 0.73072(11) 0.0331(5) Uani 1 1 d .
H16A H 0.1848 0.3958 0.7625 0.050 Uiso 1 1 calc R
H16B H 0.2425 0.4355 0.6838 0.050 Uiso 1 1 calc R
H16C H 0.3604 0.4790 0.7496 0.050 Uiso 1 1 calc R

loop_
_atom_site_aniso_label
_atom_site_aniso_U_11
_atom_site_aniso_U_22
_atom_site_aniso_U_33
_atom_site_aniso_U_23
_atom_site_aniso_U_13
_atom_site_aniso_U_12
O1 0.0324(8) 0.0706(13) 0.0572(11) 0.0112(10) -0.0085(8) 0.0092(9)
O2 0.0233(7) 0.0699(12) 0.0476(9) 0.0120(8) -0.0013(7) -0.0004(8)
O3 0.0343(8) 0.0499(10) 0.0299(8) -0.0030(7) -0.0080(6) 0.0036(7)
O4 0.0351(8) 0.0546(10) 0.0268(7) 0.0065(7) 0.0009(7) 0.0076(8)
O5 0.0623(11) 0.0499(11) 0.0343(9) -0.0036(7) 0.0097(8) 0.0094(9)
C1 0.0272(10) 0.0470(14) 0.0454(13) 0.0036(11) -0.0074(10) -0.0043(11)
C2 0.080(2) 0.0480(16) 0.0600(18) -0.0155(13) -0.0344(16) 0.0039(15)
C3 0.0336(11) 0.0390(13) 0.0365(12) -0.0027(9) -0.0072(9) 0.0017(10)
C4 0.0371(12) 0.0655(17) 0.0280(11) 0.0033(10) -0.0032(9) 0.0047(12)
C5 0.0386(12) 0.087(2) 0.0288(11) 0.0017(13) 0.0034(10) -0.0060(14)
C6 0.0272(10) 0.0507(14) 0.0288(10) 0.0074(9) 0.0020(8) 0.0002(10)
C7 0.0215(9) 0.0307(11) 0.0274(10) 0.0016(8) -0.0001(8) 0.0005(9)
C8 0.0283(10) 0.0292(10) 0.0333(10) -0.0009(8) -0.0018(9) 0.0021(9)
C9 0.0295(11) 0.0408(13) 0.0465(13) 0.0096(10) -0.0031(10) -0.0075(10)
C10 0.0298(11) 0.0512(14) 0.0398(12) 0.0144(11) 0.0089(10) 0.0000(11)
C11 0.0298(10) 0.0356(12) 0.0322(10) 0.0050(9) 0.0056(8) 0.0053(10)
C12 0.0274(9) 0.0245(9) 0.0280(10) -0.0011(8) 0.0042(8) 0.0015(8)
C13 0.0294(10) 0.0299(11) 0.0264(10) -0.0001(8) 0.0006(8) -0.0002(9)
C14 0.0365(11) 0.0325(11) 0.0269(10) -0.0053(8) -0.0001(9) 0.0006(9)
C15 0.0339(11) 0.0504(14) 0.0323(11) 0.0062(10) 0.0072(9) 0.0065(11)
C16 0.0372(12) 0.0292(11) 0.0329(11) 0.0013(8) -0.0038(9) 0.0001(10)

loop_
_atom_type_symbol
_atom_type_description
_atom_type_scat_dispersion_real
_atom_type_scat_dispersion_imag
_atom_type_scat_source
C C 0.0181 0.0091 'International Tables Vol C Tables 4.2.6.8 and 6.1.1.4'
H H 0.0000 0.0000 'International Tables Vol C Tables 4.2.6.8 and 6.1.1.4'
O O 0.0492 0.0322 'International Tables Vol C Tables 4.2.6.8 and 6.1.1.4'

loop_
_geom_angle_atom_site_label_1
_geom_angle_atom_site_label_2
_geom_angle_atom_site_label_3
_geom_angle
_geom_angle_publ_flag
C1 O2 C9 110.02(17) y
C14 O4 C15 118.04(16) y
C15 O5 H5 109.5 ?
O1 C1 O2 121.4(2) y
O1 C1 C3 128.5(2) y
O2 C1 C3 110.06(19) y
C3 C2 H2A 109.5 ?
C3 C2 H2B 109.5 ?
H2A C2 H2B 109.5 ?
C3 C2 H2C 109.5 ?
H2A C2 H2C 109.5 ?
H2B C2 H2C 109.5 ?
C1 C3 C8 101.23(17) y
C1 C3 C2 107.1(2) y
C8 C3 C2 110.65(19) y
C1 C3 C4 113.6(2) y
C8 C3 C4 112.95(17) y
C2 C3 C4 110.9(2) y
C5 C4 C3 110.96(19) y
C5 C4 H4A 109.4 ?
C3 C4 H4A 109.4 ?
C5 C4 H4B 109.4 ?
C3 C4 H4B 109.4 ?
H4A C4 H4B 108 ?
C4 C5 C6 115.5(2) y
C4 C5 H5A 108.4 ?
C6 C5 H5A 108.4 ?
C4 C5 H5B 108.4 ?
C6 C5 H5B 108.4 ?
H5A C5 H5B 107.5 ?
C5 C6 C7 113.31(17) y
C5 C6 H6A 108.9 ?
C7 C6 H6A 108.9 ?
C5 C6 H6B 108.9 ?
C7 C6 H6B 108.9 ?
H6A C6 H6B 107.7 ?
C12 C7 C6 114.45(16) y
C12 C7 C8 105.99(16) y
C6 C7 C8 108.08(16) y
C12 C7 C16 104.61(16) y
C6 C7 C16 109.74(17) y
C8 C7 C16 114.07(16) y
C9 C8 C3 102.90(17) y
C9 C8 C7 113.01(17) y
C3 C8 C7 113.03(17) y
C9 C8 H8 109.2 ?
C3 C8 H8 109.2 ?
C7 C8 H8 109.2 ?
O2 C9 C10 111.2(2) y
O2 C9 C8 104.23(16) y
C10 C9 C8 115.33(18) y
O2 C9 H9 108.6 ?
C10 C9 H9 108.6 ?
C8 C9 H9 108.6 ?
C11 C10 C9 121.53(19) y
C11 C10 H10 119.2 ?
C9 C10 H10 119.2 ?
C10 C11 C12 122.35(19) y
C10 C11 C15 123.17(19) y
C12 C11 C15 114.41(18) y
C13 C12 C11 118.29(18) y
C13 C12 C7 126.61(18) y
C11 C12 C7 115.07(17) y
C12 C13 C14 120.70(19) y
C12 C13 H13 119.7 ?
C14 C13 H13 119.7 ?
O3 C14 O4 117.90(18) y
O3 C14 C13 122.29(19) y
O4 C14 C13 119.73(18) y
O5 C15 O4 109.24(19) y
O5 C15 C11 109.26(18) y
O4 C15 C11 109.72(17) y
O5 C15 H15 109.5 ?
O4 C15 H15 109.5 ?
C11 C15 H15 109.5 ?
C7 C16 H16A 109.5 ?
C7 C16 H16B 109.5 ?
H16A C16 H16B 109.5 ?
C7 C16 H16C 109.5 ?
H16A C16 H16C 109.5 ?
H16B C16 H16C 109.5 ?

loop_
_geom_bond_atom_site_label_1
_geom_bond_atom_site_label_2
_geom_bond_distance
_geom_bond_publ_flag
O1 C1 1.199(3) y
O2 C1 1.372(3) y
O2 C9 1.470(3) y
O3 C14 1.222(3) y
O4 C14 1.337(2) y
O4 C15 1.474(3) y
O5 C15 1.394(3) y
O5 H5 0.84 ?
C1 C3 1.521(3) y
C2 C3 1.541(3) y
C2 H2a 0.98 ?
C2 H2b 0.98 ?
C2 H2c 0.98 ?
C3 C8 1.539(3) y
C3 C4 1.544(3) y
C4 C5 1.511(3) y
C4 H4a 0.99 ?
C4 H4b 0.99 ?
C5 C6 1.537(3) y
C5 H5a 0.99 ?
C5 H5b 0.99 ?
C6 C7 1.540(3) y
C6 H6a 0.99 ?
C6 H6b 0.99 ?
C7 C12 1.514(3) y
C7 C8 1.544(3) y
C7 C16 1.556(3) y
C8 C9 1.529(3) y
C8 H8 1 ?
C9 C10 1.489(3) y
C9 H9 1 ?
C10 C11 1.325(3) y
C10 H10 0.95 ?
C11 C12 1.468(3) y
C11 C15 1.501(3) y
C12 C13 1.342(3) y
C13 C14 1.469(3) y
C13 H13 0.95 ?
C15 H15 1 ?
C16 H16a 0.98 ?
C16 H16b 0.98 ?
C16 H16c 0.98 ?

loop_
_geom_hbond_atom_site_label_D
_geom_hbond_atom_site_label_H
_geom_hbond_atom_site_label_A
_geom_hbond_distance_DH
_geom_hbond_distance_HA
_geom_hbond_distance_DA
_geom_hbond_angle_DHA
_geom_hbond_site_symmetry_A
O5 H5 O3 0.84 1.95 2.753(2) 158.7 4_457

loop_
_geom_torsion_atom_site_label_1
_geom_torsion_atom_site_label_2
_geom_torsion_atom_site_label_3
_geom_torsion_atom_site_label_4
_geom_torsion
_geom_torsion_publ_flag
C9 O2 C1 O1 -177.4(2) y
C9 O2 C1 C3 3.1(2) y
O1 C1 C3 C8 157.7(3) y
O2 C1 C3 C8 -22.8(2) y
O1 C1 C3 C2 -86.3(3) y
O2 C1 C3 C2 93.1(2) y
O1 C1 C3 C4 36.4(3) y
O2 C1 C3 C4 -144.18(19) y
C1 C3 C4 C5 141.4(2) y
C8 C3 C4 C5 26.8(3) y
C2 C3 C4 C5 -98.0(2) y
C3 C4 C5 C6 -56.7(3) y
C4 C5 C6 C7 23.7(3) y
C5 C6 C7 C12 152.5(2) y
C5 C6 C7 C8 34.7(3) y
C5 C6 C7 C16 -90.3(2) y
C1 C3 C8 C9 32.3(2) y
C2 C3 C8 C9 -80.9(2) y
C4 C3 C8 C9 154.1(2) y
C1 C3 C8 C7 -89.9(2) y
C2 C3 C8 C7 156.8(2) y
C4 C3 C8 C7 31.9(3) y
C12 C7 C8 C9 56.2(2) y
C6 C7 C8 C9 179.37(17) y
C16 C7 C8 C9 -58.3(2) y
C12 C7 C8 C3 172.61(17) y
C6 C7 C8 C3 -64.3(2) y
C16 C7 C8 C3 58.1(2) y
C1 O2 C9 C10 143.16(19) y
C1 O2 C9 C8 18.3(2) y
C3 C8 C9 O2 -31.6(2) y
C7 C8 C9 O2 90.6(2) y
C3 C8 C9 C10 -153.81(19) y
C7 C8 C9 C10 -31.6(3) y
O2 C9 C10 C11 -119.9(2) y
C8 C9 C10 C11 -1.5(3) y
C9 C10 C11 C12 6.8(3) y
C9 C10 C11 C15 -176.5(2) y
C10 C11 C12 C13 -159.6(2) y
C15 C11 C12 C13 23.4(3) y
C10 C11 C12 C7 22.5(3) y
C15 C11 C12 C7 -154.53(19) y
C6 C7 C12 C13 11.2(3) y
C8 C7 C12 C13 130.2(2) y
C16 C7 C12 C13 -109.0(2) y
C6 C7 C12 C11 -171.08(18) y
C8 C7 C12 C11 -52.1(2) y
C16 C7 C12 C11 68.8(2) y
C11 C12 C13 C14 7.7(3) y
C7 C12 C13 C14 -174.64(19) y
C15 O4 C14 O3 168.1(2) y
C15 O4 C14 C13 -15.2(3) y
C12 C13 C14 O3 163.7(2) y
C12 C13 C14 O4 -12.9(3) y
C14 O4 C15 O5 -75.6(2) y
C14 O4 C15 C11 44.1(3) y
C10 C11 C15 O5 -105.0(3) y
C12 C11 C15 O5 72.0(2) y
C10 C11 C15 O4 135.3(2) y
C12 C11 C15 O4 -47.7(2) y

loop_
_cod_related_entry_id
_cod_related_entry_code
_cod_related_entry_database
1 553458 ChemSpider
